data_1505493
loop_
_publ_author_name
'Ochiai, Masahito'
'Hirobe, Masaya'
'Yoshimura, Akira'
'Nishi, Yoshio'
'Miyamoto, Kazunori'
'Shiro, Motoo'

_publ_section_title
;
 Internal delivery of soft chlorine and bromine atoms: stereoselective
 synthesis of (E)-beta-halogenovinyl(aryl)-lambda3-iodanes through domino
 lambda3-iodanation-1,4-halogen shift-fluorination of alkynes.
;
_journal_issue 17
_journal_name_full 'Organic letters'
_journal_page_first 3335
_journal_page_last 3338
_journal_paper_doi 10.1021/ol071345q
_journal_volume 9
_journal_year 2007
_chemical_formula_moiety 'C13 H16 Cl F I, B F4 '
_chemical_formula_sum 'C13 H16 B Cl F5 I'
_chemical_formula_weight 440.43
_space_group_IT_number 14
_symmetry_cell_setting monoclinic
_symmetry_Int_Tables_number 14
_symmetry_space_group_name_Hall '-P 2yn'
_symmetry_space_group_name_H-M 'P 1 21/n 1'
_cell_angle_alpha 90.0000
_cell_angle_beta 100.597(5)
_cell_angle_gamma 90.0000
_cell_formula_units_Z 4
_cell_length_a 6.3772(18)
_cell_length_b 17.736(5)
_cell_length_c 14.396(4)
_cell_measurement_reflns_used 4425
_cell_measurement_temperature 100.1
_cell_measurement_theta_max 27.5
_cell_measurement_theta_min 3.1
_cell_volume 1600.5(8)
_computing_cell_refinement 'CrystalClear (R/MSC, 2005)'
_computing_data_collection 'CrystalClear (R/MSC, 2005)'
_computing_data_reduction 'CrystalStructure (R/MSC, Rigaku, 2005)'
_computing_molecular_graphics 'ORTEP (Johnson, 1976)'
_computing_publication_material 'CrystalStructure (R/MSC, Rigaku, 2005)'
_computing_structure_refinement 'SHELXL97 (Sheldrick, 1997)'
_computing_structure_solution 'SHELXS97 (Sheldrick, 1997)'
_diffrn_detector_area_resol_mean 7.31
_diffrn_measured_fraction_theta_full 0.984
_diffrn_measured_fraction_theta_max 0.973
_diffrn_measurement_device_type 'Rigaku Saturn'
_diffrn_measurement_method \w
_diffrn_radiation_type 'Mo K\a'
_diffrn_radiation_wavelength 0.71070
_diffrn_reflns_av_R_equivalents 0.037
_diffrn_reflns_limit_h_max 8
_diffrn_reflns_limit_h_min -8
_diffrn_reflns_limit_k_max 23
_diffrn_reflns_limit_k_min -23
_diffrn_reflns_limit_l_max 18
_diffrn_reflns_limit_l_min -15
_diffrn_reflns_number 12701
_diffrn_reflns_theta_full 25.00
_diffrn_reflns_theta_max 27.47
_exptl_absorpt_coefficient_mu 2.208
_exptl_absorpt_correction_T_max 0.876
_exptl_absorpt_correction_T_min 0.754
_exptl_absorpt_correction_type multi-scan
_exptl_absorpt_process_details 'Jacobson, R. (1998) Private communication'
_exptl_crystal_colour colorless
_exptl_crystal_density_diffrn 1.828
_exptl_crystal_density_method 'not measured'
_exptl_crystal_description prism
_exptl_crystal_F_000 856.00
_exptl_crystal_size_max 0.09
_exptl_crystal_size_mid 0.07
_exptl_crystal_size_min 0.06
_refine_diff_density_max 2.73
_refine_diff_density_min -0.84
_refine_ls_extinction_method none
_refine_ls_goodness_of_fit_ref 1.110
_refine_ls_hydrogen_treatment constr
_refine_ls_number_parameters 193
_refine_ls_number_reflns 3566
_refine_ls_R_factor_gt 0.0356
_refine_ls_shift/su_max 0.0010
_refine_ls_structure_factor_coef Fsqd
_refine_ls_weighting_details 'w = 1/[\s^2^(Fo^2^)+(0.0562P)^2^+3.8585P] where P=(Fo^2^+2Fc^2^)/3'
_refine_ls_weighting_scheme calc
_refine_ls_wR_factor_ref 0.1090
_reflns_number_gt 2865
_reflns_number_total 3566
_reflns_threshold_expression F^2^>2.0\s(F^2^)
_cod_data_source_file ol071345q-file004.cif
_cod_data_source_block RGK1263
_cod_original_formula_sum 'C13 H16 B Cl F5 I '
_cod_database_code 1505493

loop_
_symmetry_equiv_pos_site_id
_symmetry_equiv_pos_as_xyz
1 +X,+Y,+Z
2 1/2-X,1/2+Y,1/2-Z
3 -X,-Y,-Z
4 1/2+X,1/2-Y,1/2+Z

loop_
_atom_site_label
_atom_site_type_symbol
_atom_site_fract_x
_atom_site_fract_y
_atom_site_fract_z
_atom_site_U_iso_or_equiv
_atom_site_adp_type
_atom_site_occupancy
_atom_site_symmetry_multiplicity
_atom_site_calc_flag
_atom_site_refinement_flags
I(1) I 0.75093(4) 0.539490(10) 0.13011(2) 0.01631(11) Uani 1.00 1 d .
Cl(1) Cl 0.7436(2) 0.79236(6) 0.20185(10) 0.0263(2) Uani 1.00 1 d .
F(1) F 0.8279(4) 0.38428(14) 0.10157(19) 0.0242(5) Uani 1.00 1 d .
F(2) F 0.7699(4) 0.29933(13) -0.0193(2) 0.0233(6) Uani 1.00 1 d .
F(3) F 0.7800(4) 0.42439(14) -0.0506(2) 0.0262(6) Uani 1.00 1 d .
F(4) F 1.0853(4) 0.36362(16) 0.0132(2) 0.0268(6) Uani 1.00 1 d .
F(5) F 1.0778(6) 0.5979(2) 0.4062(2) 0.0522(10) Uani 1.00 1 d .
C(1) C 0.5849(7) 0.4889(2) 0.2279(3) 0.0163(8) Uani 1.00 1 d .
C(2) C 0.3897(7) 0.4542(2) 0.1941(3) 0.0163(8) Uani 1.00 1 d .
C(3) C 0.2836(7) 0.4229(2) 0.2609(3) 0.0201(9) Uani 1.00 1 d .
C(4) C 0.3661(7) 0.4243(2) 0.3573(3) 0.0169(8) Uani 1.00 1 d .
C(5) C 0.5659(7) 0.4584(2) 0.3864(3) 0.0205(9) Uani 1.00 1 d .
C(6) C 0.6771(7) 0.4911(2) 0.3230(3) 0.0197(9) Uani 1.00 1 d .
C(7) C 0.2467(7) 0.3901(2) 0.4279(3) 0.0234(9) Uani 1.00 1 d .
C(8) C 0.6773(7) 0.6512(2) 0.1575(3) 0.0181(9) Uani 1.00 1 d .
C(9) C 0.8275(7) 0.6993(2) 0.1947(3) 0.0183(9) Uani 1.00 1 d .
C(10) C 1.0613(7) 0.6883(2) 0.2303(3) 0.0206(9) Uani 1.00 1 d .
C(11) C 1.1417(7) 0.7146(2) 0.3322(3) 0.0207(9) Uani 1.00 1 d .
C(12) C 1.3815(8) 0.7022(3) 0.3569(4) 0.0325(12) Uani 1.00 1 d .
C(13) C 1.0302(8) 0.6758(2) 0.4032(3) 0.0274(10) Uani 1.00 1 d .
B(1) B 0.8658(8) 0.3674(2) 0.0111(3) 0.0165(9) Uani 1.00 1 d .
H(1) H 0.3320 0.4520 0.1284 0.020 Uiso 1.00 1 c R
H(2) H 0.1491 0.3996 0.2399 0.024 Uiso 1.00 1 c R
H(3) H 0.6268 0.4589 0.4518 0.025 Uiso 1.00 1 c R
H(4) H 0.8117 0.5144 0.3438 0.024 Uiso 1.00 1 c R
H(5) H 0.1008 0.4098 0.4172 0.028 Uiso 1.00 1 c R
H(6) H 0.3190 0.4029 0.4920 0.028 Uiso 1.00 1 c R
H(7) H 0.2427 0.3351 0.4204 0.028 Uiso 1.00 1 c R
H(8) H 0.5332 0.6676 0.1428 0.022 Uiso 1.00 1 c R
H(9) H 1.1409 0.7160 0.1881 0.025 Uiso 1.00 1 c R
H(10) H 1.0948 0.6341 0.2259 0.025 Uiso 1.00 1 c R
H(11) H 1.1141 0.7699 0.3352 0.025 Uiso 1.00 1 c R
H(12) H 1.4523 0.7329 0.3152 0.039 Uiso 1.00 1 c R
H(13) H 1.4135 0.6488 0.3487 0.039 Uiso 1.00 1 c R
H(14) H 1.4333 0.7169 0.4227 0.039 Uiso 1.00 1 c R
H(15) H 1.0779 0.6983 0.4666 0.033 Uiso 1.00 1 c R
H(16) H 0.8742 0.6832 0.3852 0.033 Uiso 1.00 1 c R

loop_
_atom_site_aniso_label
_atom_site_aniso_U_11
_atom_site_aniso_U_22
_atom_site_aniso_U_33
_atom_site_aniso_U_12
_atom_site_aniso_U_13
_atom_site_aniso_U_23
I(1) 0.01838(16) 0.01388(14) 0.01765(18) -0.00083(10) 0.00589(11) -0.00117(10)
Cl(1) 0.0279(5) 0.0144(5) 0.0358(7) 0.0004(4) 0.0036(5) -0.0012(4)
F(1) 0.0358(15) 0.0217(13) 0.0163(13) 0.0035(11) 0.0078(11) -0.0007(10)
F(2) 0.0260(14) 0.0165(12) 0.0254(15) -0.0032(10) -0.0007(11) -0.0026(10)
F(3) 0.0356(16) 0.0217(14) 0.0200(15) 0.0053(11) 0.0015(12) 0.0062(11)
F(4) 0.0177(13) 0.0327(15) 0.0313(17) -0.0017(11) 0.0081(12) 0.0012(12)
F(5) 0.051(2) 0.049(2) 0.052(2) -0.0146(17) -0.0041(18) 0.0098(17)
C(1) 0.018(2) 0.0160(19) 0.016(2) 0.0022(15) 0.0042(17) 0.0021(16)
C(2) 0.018(2) 0.018(2) 0.011(2) -0.0007(15) -0.0018(17) -0.0001(15)
C(3) 0.017(2) 0.021(2) 0.022(2) 0.0003(17) 0.0028(18) 0.0037(17)
C(4) 0.018(2) 0.0124(19) 0.021(2) 0.0006(15) 0.0066(18) 0.0004(16)
C(5) 0.025(2) 0.020(2) 0.017(2) -0.0049(17) 0.0044(19) -0.0039(16)
C(6) 0.017(2) 0.018(2) 0.023(2) -0.0050(16) 0.0010(18) -0.0060(17)
C(7) 0.027(2) 0.026(2) 0.018(2) 0.0005(19) 0.0069(19) 0.0045(18)
C(8) 0.021(2) 0.016(2) 0.017(2) 0.0065(16) 0.0035(18) 0.0042(16)
C(9) 0.021(2) 0.015(2) 0.020(2) 0.0031(16) 0.0086(18) 0.0008(16)
C(10) 0.018(2) 0.021(2) 0.024(2) -0.0011(17) 0.0068(19) -0.0032(18)
C(11) 0.018(2) 0.023(2) 0.019(2) -0.0028(17) -0.0018(18) -0.0010(17)
C(12) 0.023(2) 0.044(3) 0.027(2) -0.013(2) -0.006(2) 0.000(2)
C(13) 0.029(2) 0.037(2) 0.014(2) -0.001(2) 0.000(2) -0.0024(19)
B(1) 0.021(2) 0.017(2) 0.011(2) 0.0005(18) 0.0026(19) -0.0017(17)

loop_
_atom_type_symbol
_atom_type_description
_atom_type_scat_dispersion_real
_atom_type_scat_dispersion_imag
_atom_type_scat_source
C C 0.003 0.002
;
International Tables for Crystallography
(1992, Vol. C, Tables 4.2.6.8 and 6.1.1.4)
;
H H 0.000 0.000
;
International Tables for Crystallography
(1992, Vol. C, Table 6.1.1.4)
;
B B 0.001 0.001
;
International Tables for Crystallography
(1992, Vol. C, Tables 4.2.6.8 and 6.1.1.4)
;
Cl Cl 0.148 0.159
;
International Tables for Crystallography
(1992, Vol. C, Tables 4.2.6.8 and 6.1.1.4)
;
F F 0.017 0.010
;
International Tables for Crystallography
(1992, Vol. C, Tables 4.2.6.8 and 6.1.1.4)
;
I I -0.474 1.812
;
International Tables for Crystallography
(1992, Vol. C, Tables 4.2.6.8 and 6.1.1.4)
;

loop_
_geom_angle_atom_site_label_1
_geom_angle_atom_site_label_2
_geom_angle_atom_site_label_3
_geom_angle
_geom_angle_publ_flag
C(1) I(1) C(8) 96.88(18) yes
I(1) C(1) C(2) 118.7(3) yes
I(1) C(1) C(6) 118.2(3) yes
C(2) C(1) C(6) 123.1(4) yes
C(1) C(2) C(3) 116.9(4) yes
C(2) C(3) C(4) 122.7(4) yes
C(3) C(4) C(5) 117.5(4) yes
C(3) C(4) C(7) 121.4(3) yes
C(5) C(4) C(7) 121.1(4) yes
C(4) C(5) C(6) 122.1(4) yes
C(1) C(6) C(5) 117.6(4) yes
I(1) C(8) C(9) 121.2(3) yes
Cl(1) C(9) C(8) 115.3(3) yes
Cl(1) C(9) C(10) 113.5(3) yes
C(8) C(9) C(10) 131.1(4) yes
C(9) C(10) C(11) 115.1(4) yes
C(10) C(11) C(12) 109.0(4) yes
C(10) C(11) C(13) 113.1(3) yes
C(12) C(11) C(13) 110.7(4) yes
F(5) C(13) C(11) 109.9(4) yes
F(1) B(1) F(2) 109.8(3) yes
F(1) B(1) F(3) 108.9(3) yes
F(1) B(1) F(4) 109.5(3) yes
F(2) B(1) F(3) 109.4(3) yes
F(2) B(1) F(4) 110.4(3) yes
F(3) B(1) F(4) 108.9(3) yes
C(1) C(2) H(1) 121.6 no
C(3) C(2) H(1) 121.6 no
C(2) C(3) H(2) 118.6 no
C(4) C(3) H(2) 118.6 no
C(4) C(5) H(3) 118.9 no
C(6) C(5) H(3) 118.9 no
C(1) C(6) H(4) 121.2 no
C(5) C(6) H(4) 121.2 no
C(4) C(7) H(5) 109.5 no
C(4) C(7) H(6) 109.5 no
C(4) C(7) H(7) 109.5 no
H(5) C(7) H(6) 109.5 no
H(5) C(7) H(7) 109.5 no
H(6) C(7) H(7) 109.5 no
I(1) C(8) H(8) 119.4 no
C(9) C(8) H(8) 119.4 no
C(9) C(10) H(9) 108.5 no
C(9) C(10) H(10) 108.5 no
C(11) C(10) H(9) 108.5 no
C(11) C(10) H(10) 108.5 no
H(9) C(10) H(10) 107.5 no
C(10) C(11) H(11) 108.0 no
C(12) C(11) H(11) 108.0 no
C(13) C(11) H(11) 108.0 no
C(11) C(12) H(12) 109.5 no
C(11) C(12) H(13) 109.5 no
C(11) C(12) H(14) 109.5 no
H(12) C(12) H(13) 109.5 no
H(12) C(12) H(14) 109.5 no
H(13) C(12) H(14) 109.5 no
F(5) C(13) H(15) 109.7 no
F(5) C(13) H(16) 109.7 no
C(11) C(13) H(15) 109.7 no
C(11) C(13) H(16) 109.7 no
H(15) C(13) H(16) 108.2 no

loop_
_geom_bond_atom_site_label_1
_geom_bond_atom_site_label_2
_geom_bond_distance
_geom_bond_publ_flag
I(1) C(1) 2.110(4) yes
I(1) C(8) 2.090(4) yes
Cl(1) C(9) 1.745(4) yes
F(1) B(1) 1.400(6) yes
F(2) B(1) 1.386(5) yes
F(3) B(1) 1.390(5) yes
F(4) B(1) 1.396(5) yes
F(5) C(13) 1.413(6) yes
C(1) C(2) 1.394(6) yes
C(1) C(6) 1.388(6) yes
C(2) C(3) 1.389(7) yes
C(3) C(4) 1.391(6) yes
C(4) C(5) 1.403(6) yes
C(4) C(7) 1.506(7) yes
C(5) C(6) 1.382(7) yes
C(8) C(9) 1.321(6) yes
C(9) C(10) 1.497(6) yes
C(10) C(11) 1.535(6) yes
C(11) C(12) 1.521(6) yes
C(11) C(13) 1.513(7) yes
C(2) H(1) 0.950 no
C(3) H(2) 0.950 no
C(5) H(3) 0.950 no
C(6) H(4) 0.950 no
C(7) H(5) 0.980 no
C(7) H(6) 0.980 no
C(7) H(7) 0.980 no
C(8) H(8) 0.950 no
C(10) H(9) 0.990 no
C(10) H(10) 0.990 no
C(11) H(11) 1.000 no
C(12) H(12) 0.980 no
C(12) H(13) 0.980 no
C(12) H(14) 0.980 no
C(13) H(15) 0.990 no
C(13) H(16) 0.990 no

loop_
_geom_contact_atom_site_label_1
_geom_contact_atom_site_label_2
_geom_contact_distance
_geom_contact_site_symmetry_2
I(1) F(1) 2.839(2) .
I(1) F(3) 3.339(2) .
I(1) F(3) 3.429(2) 66503
I(1) F(3) 3.454(3) 76503
I(1) F(4) 3.015(3) 76503
Cl(1) F(1) 3.369(3) 65502
Cl(1) C(5) 3.511(4) 65502
Cl(1) C(6) 3.589(4) 65502
F(1) C(1) 3.191(5) .
F(1) C(2) 3.533(5) .
F(1) C(3) 3.424(5) 65501
F(2) C(7) 3.441(5) 55404
F(2) C(8) 3.282(5) 66503
F(2) C(10) 3.411(6) 76503
F(2) C(12) 3.385(5) 74502
F(2) C(13) 3.525(6) 64502
F(3) C(1) 3.480(4) 66503
F(3) C(2) 3.042(4) 66503
F(3) C(8) 3.319(5) 66503
F(3) C(10) 3.560(5) 76503
F(4) C(2) 3.356(4) 65501
F(4) C(8) 3.125(5) 76503
F(4) C(9) 3.336(5) 76503
F(4) C(10) 3.578(5) 76503
F(4) C(12) 3.405(6) 74502
F(5) C(5) 3.546(5) 76603
F(5) C(7) 3.442(6) 66603
C(7) C(13) 3.460(7) 66603
Cl(1) H(2) 3.371 55502
Cl(1) H(5) 3.274 55502
Cl(1) H(7) 3.359 55502
Cl(1) H(12) 2.888 45501
Cl(1) H(15) 3.362 46404
F(1) H(1) 3.470 .
F(1) H(1) 3.387 65501
F(1) H(2) 2.595 65501
F(1) H(12) 3.161 74502
F(1) H(14) 3.383 74502
F(2) H(7) 2.533 55404
F(2) H(8) 2.445 66503
F(2) H(9) 2.610 76503
F(2) H(10) 3.454 76503
F(2) H(12) 3.353 74502
F(2) H(14) 2.585 74502
F(2) H(15) 3.054 64502
F(2) H(16) 3.077 64502
F(3) H(1) 2.505 66503
F(3) H(8) 2.727 66503
F(3) H(9) 3.276 76503
F(3) H(10) 2.970 76503
F(4) H(1) 2.592 65501
F(4) H(2) 3.276 65501
F(4) H(9) 3.307 76503
F(4) H(10) 3.422 76503
F(4) H(11) 3.108 74502
F(4) H(12) 3.429 74502
F(4) H(14) 2.770 74502
F(5) H(3) 2.707 76603
F(5) H(5) 3.342 65501
F(5) H(5) 2.973 66603
F(5) H(6) 3.148 66603
C(2) H(11) 3.294 64502
C(3) H(11) 3.167 64502
C(4) H(3) 3.435 66603
C(5) H(3) 3.185 66603
C(5) H(5) 3.466 65501
C(5) H(6) 3.029 66603
C(5) H(13) 3.529 45501
C(6) H(5) 3.142 65501
C(6) H(6) 3.255 66603
C(6) H(13) 3.318 45501
C(7) H(3) 3.211 66603
C(7) H(4) 3.576 45501
C(7) H(13) 3.598 76603
C(7) H(14) 3.282 76603
C(7) H(15) 3.194 66603
C(7) H(16) 3.207 66603
C(8) H(12) 3.242 45501
C(8) H(13) 3.481 45501
C(9) H(12) 3.257 45501
C(10) H(8) 3.489 65501
C(12) H(6) 3.213 76603
C(12) H(8) 3.451 65501
C(12) H(16) 3.111 65501
C(13) H(5) 3.237 66603
C(13) H(6) 3.228 66603
C(13) H(7) 3.337 66603
B(1) H(1) 3.478 65501
B(1) H(2) 3.500 65501
B(1) H(8) 3.114 66503
B(1) H(9) 3.219 76503
B(1) H(10) 3.466 76503
B(1) H(12) 3.496 74502
B(1) H(14) 3.036 74502
H(1) H(11) 3.279 64502
H(2) H(4) 3.492 45501
H(2) H(11) 3.056 64502
H(2) H(12) 3.099 64502
H(3) H(3) 2.737 66603
H(3) H(5) 3.270 65501
H(3) H(5) 3.284 66603
H(3) H(6) 2.583 66603
H(3) H(13) 3.498 76603
H(3) H(15) 3.448 76603
H(4) H(5) 2.690 65501
H(4) H(6) 3.025 66603
H(4) H(13) 3.493 45501
H(5) H(15) 2.911 66603
H(5) H(16) 3.267 66603
H(6) H(13) 2.751 76603
H(6) H(14) 2.794 76603
H(6) H(15) 3.246 66603
H(6) H(16) 2.789 66603
H(7) H(8) 3.487 54502
H(7) H(9) 2.808 64502
H(7) H(14) 2.916 76603
H(7) H(15) 2.898 66603
H(7) H(16) 3.043 66603
H(8) H(9) 2.832 45501
H(8) H(10) 3.291 45501
H(8) H(12) 2.869 45501
H(8) H(13) 3.212 45501
H(8) H(15) 3.528 46404
H(12) H(16) 2.834 65501
H(13) H(16) 2.951 65501
H(14) H(16) 3.019 65501
